data_4315743
loop_
_publ_author_name
'Alberto Acosta-Ram\'irez'
'Amy F. Douglas'
'Insun Yu'
'Brian O. Patrick'
'Paula L. Diaconescu'
'Parisa Mehrkhodavandi'

_publ_section_title
;
 Synthesis and Structural Studies of Chiral Indium(III) Complexes
 Supported by Tridentate Diaminophenol Ligands
;
_journal_name_full 'Inorganic Chemistry'
_journal_page_first 5444
_journal_page_last 5452
_journal_paper_doi 10.1021/ic100185m
_journal_volume 49
_journal_year 2010
_chemical_formula_sum 'C54 H100 I2 In2 N4 O6'
_chemical_formula_weight 1384.82
_chemical_name_systematic
;
 ?
;
_space_group_IT_number 14
_symmetry_cell_setting monoclinic
_symmetry_space_group_name_Hall '-P 2ybc'
_symmetry_space_group_name_H-M 'P 1 21/c 1'
_atom_sites_solution_hydrogens geom
_atom_sites_solution_primary direct
_atom_sites_solution_secondary difmap
_audit_creation_method SHELXL-97
_cell_angle_alpha 90.00
_cell_angle_beta 102.3920(10)
_cell_angle_gamma 90.00
_cell_formula_units_Z 2
_cell_length_a 12.6093(5)
_cell_length_b 15.3852(7)
_cell_length_c 15.9537(7)
_cell_measurement_reflns_used 9871
_cell_measurement_temperature 173(2)
_cell_measurement_theta_max 28.04
_cell_measurement_theta_min 2.61
_cell_volume 3022.9(2)
_computing_structure_refinement 'SHELXL-97 (Sheldrick, 1997)'
_diffrn_ambient_temperature 173(2)
_diffrn_measured_fraction_theta_full 0.967
_diffrn_measured_fraction_theta_max 0.967
_diffrn_measurement_device_type 'Bruker X8 APEX II'
_diffrn_measurement_method 'area detector'
_diffrn_radiation_monochromator graphite
_diffrn_radiation_source 'fine-focus sealed tube'
_diffrn_radiation_type MoK\a
_diffrn_radiation_wavelength 0.71073
_diffrn_reflns_av_R_equivalents 0.0313
_diffrn_reflns_av_sigmaI/netI 0.0258
_diffrn_reflns_limit_h_max 10
_diffrn_reflns_limit_h_min -16
_diffrn_reflns_limit_k_max 19
_diffrn_reflns_limit_k_min -20
_diffrn_reflns_limit_l_max 21
_diffrn_reflns_limit_l_min -20
_diffrn_reflns_number 44677
_diffrn_reflns_theta_full 28.04
_diffrn_reflns_theta_max 28.04
_diffrn_reflns_theta_min 2.12
_exptl_absorpt_coefficient_mu 1.831
_exptl_absorpt_correction_T_max 0.760
_exptl_absorpt_correction_T_min 0.709
_exptl_absorpt_correction_type multi-scan
_exptl_crystal_colour colourless
_exptl_crystal_density_diffrn 1.521
_exptl_crystal_density_method 'not measured'
_exptl_crystal_description prism
_exptl_crystal_F_000 1408
_exptl_crystal_size_max 0.25
_exptl_crystal_size_mid 0.20
_exptl_crystal_size_min 0.15
_refine_diff_density_max 0.511
_refine_diff_density_min -0.511
_refine_diff_density_rms 0.079
_refine_ls_extinction_method none
_refine_ls_goodness_of_fit_ref 1.067
_refine_ls_hydrogen_treatment mixed
_refine_ls_matrix_type full
_refine_ls_number_parameters 325
_refine_ls_number_reflns 7081
_refine_ls_number_restraints 0
_refine_ls_restrained_S_all 1.067
_refine_ls_R_factor_all 0.0344
_refine_ls_R_factor_gt 0.0205
_refine_ls_shift/su_max 0.005
_refine_ls_shift/su_mean 0.000
_refine_ls_structure_factor_coef Fsqd
_refine_ls_weighting_details 'calc w=1/[\s^2^(Fo^2^)+(0.0148P)^2^+1.6297P] where P=(Fo^2^+2Fc^2^)/3'
_refine_ls_weighting_scheme calc
_refine_ls_wR_factor_gt 0.0396
_refine_ls_wR_factor_ref 0.0444
_reflns_number_gt 5874
_reflns_number_total 7081
_reflns_threshold_expression >2sigma(I)
_cod_data_source_file ic100185m_si_001_4.cif
_cod_data_source_block pm049_0m
_cod_original_sg_symbol_H-M 'P 21/c'
_cod_database_code 4315743

loop_
_symmetry_equiv_pos_as_xyz
'x, y, z'
'-x, y+1/2, -z+1/2'
'-x, -y, -z'
'x, -y-1/2, z-1/2'

loop_
_atom_site_label
_atom_site_type_symbol
_atom_site_fract_x
_atom_site_fract_y
_atom_site_fract_z
_atom_site_U_iso_or_equiv
_atom_site_adp_type
_atom_site_occupancy
_atom_site_symmetry_multiplicity
_atom_site_calc_flag
_atom_site_refinement_flags
_atom_site_disorder_assembly
_atom_site_disorder_group
C1 C 0.94612(16) 0.04595(13) 0.25097(13) 0.0228(4) Uani 1 1 d . . .
H1 H 1.0060 0.0052 0.2769 0.027 Uiso 1 1 calc R . .
C2 C 0.83976(16) 0.00151(13) 0.25693(12) 0.0217(4) Uani 1 1 d . . .
H2 H 0.7787 0.0407 0.2299 0.026 Uiso 1 1 calc R . .
C3 C 0.8258(2) -0.08458(15) 0.20798(14) 0.0330(5) Uani 1 1 d . . .
H3A H 0.8824 -0.1259 0.2364 0.040 Uiso 1 1 calc R . .
H3B H 0.7541 -0.1098 0.2098 0.040 Uiso 1 1 calc R . .
C4 C 0.8341(2) -0.07277(17) 0.11472(15) 0.0422(6) Uani 1 1 d . . .
H4A H 0.8300 -0.1302 0.0862 0.051 Uiso 1 1 calc R . .
H4B H 0.7724 -0.0372 0.0842 0.051 Uiso 1 1 calc R . .
C5 C 0.9397(2) -0.02877(18) 0.10932(16) 0.0449(7) Uani 1 1 d . . .
H5A H 0.9415 -0.0189 0.0483 0.054 Uiso 1 1 calc R . .
H5B H 1.0012 -0.0672 0.1345 0.054 Uiso 1 1 calc R . .
C6 C 0.9522(2) 0.05790(16) 0.15679(14) 0.0340(5) Uani 1 1 d . . .
H6A H 0.8940 0.0981 0.1286 0.041 Uiso 1 1 calc R . .
H6B H 1.0229 0.0843 0.1537 0.041 Uiso 1 1 calc R . .
C7 C 1.07484(17) 0.15993(15) 0.31068(14) 0.0300(5) Uani 1 1 d . . .
H7A H 1.0827 0.1818 0.2547 0.045 Uiso 1 1 calc R . .
H7B H 1.1266 0.1125 0.3288 0.045 Uiso 1 1 calc R . .
H7C H 1.0892 0.2070 0.3530 0.045 Uiso 1 1 calc R . .
C8 C 0.88697(17) 0.19829(14) 0.26914(14) 0.0275(5) Uani 1 1 d . . .
H8A H 0.8994 0.2479 0.3085 0.041 Uiso 1 1 calc R . .
H8B H 0.8120 0.1779 0.2628 0.041 Uiso 1 1 calc R . .
H8C H 0.8993 0.2161 0.2130 0.041 Uiso 1 1 calc R . .
C9 C 0.72202(14) -0.01437(12) 0.36286(13) 0.0184(4) Uani 1 1 d . . .
H9A H 0.7252 -0.0286 0.4239 0.022 Uiso 1 1 calc R . .
H9B H 0.6821 -0.0617 0.3276 0.022 Uiso 1 1 calc R . .
C10 C 0.65995(15) 0.06940(12) 0.34127(12) 0.0172(4) Uani 1 1 d . . .
C11 C 0.69586(14) 0.14522(13) 0.38884(12) 0.0172(4) Uani 1 1 d . . .
C12 C 0.62971(15) 0.22065(12) 0.37494(12) 0.0187(4) Uani 1 1 d . . .
C13 C 0.53635(15) 0.21747(13) 0.30976(12) 0.0211(4) Uani 1 1 d . . .
H13 H 0.4927 0.2683 0.2995 0.025 Uiso 1 1 calc R . .
C14 C 0.50266(15) 0.14517(14) 0.25882(12) 0.0208(4) Uani 1 1 d . . .
C15 C 0.56605(15) 0.07070(13) 0.27714(12) 0.0201(4) Uani 1 1 d . . .
H15 H 0.5445 0.0193 0.2449 0.024 Uiso 1 1 calc R . .
C16 C 0.65954(16) 0.30305(13) 0.42928(13) 0.0219(4) Uani 1 1 d . . .
C17 C 0.56854(18) 0.37103(14) 0.41091(15) 0.0303(5) Uani 1 1 d . . .
H17A H 0.5888 0.4211 0.4489 0.045 Uiso 1 1 calc R . .
H17B H 0.5012 0.3454 0.4211 0.045 Uiso 1 1 calc R . .
H17C H 0.5575 0.3900 0.3510 0.045 Uiso 1 1 calc R . .
C18 C 0.68051(18) 0.28171(14) 0.52566(13) 0.0274(5) Uani 1 1 d . . .
H18A H 0.6916 0.3358 0.5589 0.041 Uiso 1 1 calc R . .
H18B H 0.7455 0.2452 0.5414 0.041 Uiso 1 1 calc R . .
H18C H 0.6179 0.2505 0.5381 0.041 Uiso 1 1 calc R . .
C19 C 0.76246(17) 0.34474(14) 0.41028(14) 0.0285(5) Uani 1 1 d . . .
H19A H 0.7507 0.3584 0.3490 0.043 Uiso 1 1 calc R . .
H19B H 0.8234 0.3041 0.4259 0.043 Uiso 1 1 calc R . .
H19C H 0.7790 0.3983 0.4438 0.043 Uiso 1 1 calc R . .
C20 C 0.40150(15) 0.14578(14) 0.18573(13) 0.0235(4) Uani 1 1 d . . .
C21 C 0.3451(2) 0.23388(16) 0.17660(16) 0.0419(6) Uani 1 1 d . . .
H21A H 0.3200 0.2471 0.2292 0.063 Uiso 1 1 calc R . .
H21B H 0.2828 0.2324 0.1278 0.063 Uiso 1 1 calc R . .
H21C H 0.3963 0.2788 0.1669 0.063 Uiso 1 1 calc R . .
C22 C 0.31964(17) 0.07741(16) 0.20155(15) 0.0336(5) Uani 1 1 d . . .
H22A H 0.3530 0.0197 0.2046 0.050 Uiso 1 1 calc R . .
H22B H 0.2554 0.0788 0.1544 0.050 Uiso 1 1 calc R . .
H22C H 0.2981 0.0900 0.2558 0.050 Uiso 1 1 calc R . .
C23 C 0.43472(18) 0.12475(16) 0.10097(13) 0.0310(5) Uani 1 1 d . . .
H23A H 0.4858 0.1689 0.0895 0.046 Uiso 1 1 calc R . .
H23B H 0.3701 0.1245 0.0542 0.046 Uiso 1 1 calc R . .
H23C H 0.4695 0.0675 0.1051 0.046 Uiso 1 1 calc R . .
C24 C 0.38221(17) 0.08273(15) 0.44927(14) 0.0304(5) Uani 1 1 d . . .
H24A H 0.4398 0.0806 0.4158 0.036 Uiso 1 1 calc R . .
H24B H 0.4130 0.0610 0.5078 0.036 Uiso 1 1 calc R . .
C25 C 0.34352(19) 0.17414(16) 0.45358(16) 0.0387(6) Uani 1 1 d . . .
H25A H 0.3168 0.1963 0.3953 0.058 Uiso 1 1 calc R . .
H25B H 0.4037 0.2105 0.4833 0.058 Uiso 1 1 calc R . .
H25C H 0.2847 0.1755 0.4850 0.058 Uiso 1 1 calc R . .
C26 C 0.32679(18) -0.05597(14) 0.39137(15) 0.0298(5) Uani 1 1 d . . .
H26A H 0.3514 -0.0884 0.4457 0.036 Uiso 1 1 calc R . .
H26B H 0.3883 -0.0522 0.3620 0.036 Uiso 1 1 calc R . .
C27 C 0.23334(19) -0.10248(15) 0.33522(15) 0.0339(5) Uani 1 1 d . . .
H27A H 0.1752 -0.1106 0.3666 0.051 Uiso 1 1 calc R . .
H27B H 0.2577 -0.1593 0.3189 0.051 Uiso 1 1 calc R . .
H27C H 0.2061 -0.0680 0.2835 0.051 Uiso 1 1 calc R . .
N1 N 0.83462(13) -0.01083(11) 0.34826(10) 0.0170(3) Uani 1 1 d . . .
N2 N 0.96282(13) 0.12725(11) 0.30402(10) 0.0200(4) Uani 1 1 d . . .
O1 O 0.78862(10) 0.14544(9) 0.44743(8) 0.0195(3) Uani 1 1 d . . .
O2 O 1.07252(11) 0.00057(9) 0.45374(9) 0.0195(3) Uani 1 1 d . . .
O3 O 0.29263(11) 0.02952(9) 0.40925(9) 0.0254(3) Uani 1 1 d . . .
In1 In 0.935701(10) 0.085596(8) 0.441485(8) 0.01563(4) Uani 1 1 d . . .
I1 I 1.046394(11) 0.221705(9) 0.539796(9) 0.02700(4) Uani 1 1 d . . .
H1N H 0.8623(17) -0.0602(14) 0.3626(13) 0.018(6) Uiso 1 1 d . . .
H2O H 1.1244(19) 0.0134(16) 0.4466(15) 0.030(7) Uiso 1 1 d . . .

loop_
_atom_site_aniso_label
_atom_site_aniso_U_11
_atom_site_aniso_U_22
_atom_site_aniso_U_33
_atom_site_aniso_U_23
_atom_site_aniso_U_13
_atom_site_aniso_U_12
C1 0.0230(10) 0.0243(11) 0.0221(11) 0.0031(9) 0.0068(8) 0.0039(8)
C2 0.0226(10) 0.0252(11) 0.0174(10) 0.0013(8) 0.0046(8) 0.0018(8)
C3 0.0423(14) 0.0309(13) 0.0273(12) -0.0070(10) 0.0106(10) -0.0042(10)
C4 0.0539(16) 0.0476(16) 0.0264(13) -0.0142(11) 0.0113(11) -0.0061(12)
C5 0.0569(17) 0.0540(17) 0.0295(14) -0.0073(12) 0.0217(12) 0.0003(13)
C6 0.0409(13) 0.0408(14) 0.0236(12) 0.0033(10) 0.0146(10) -0.0014(11)
C7 0.0252(11) 0.0350(13) 0.0314(12) 0.0073(10) 0.0095(9) -0.0032(9)
C8 0.0311(11) 0.0249(12) 0.0274(12) 0.0091(9) 0.0080(9) 0.0084(9)
C9 0.0152(9) 0.0185(10) 0.0213(10) 0.0001(8) 0.0033(7) 0.0003(7)
C10 0.0141(9) 0.0186(10) 0.0200(10) 0.0026(8) 0.0062(7) 0.0022(7)
C11 0.0144(9) 0.0203(10) 0.0170(10) 0.0030(8) 0.0038(7) 0.0002(7)
C12 0.0172(9) 0.0188(10) 0.0209(10) 0.0032(8) 0.0057(7) 0.0004(7)
C13 0.0189(9) 0.0208(11) 0.0240(11) 0.0046(9) 0.0057(8) 0.0069(8)
C14 0.0158(9) 0.0253(11) 0.0209(10) 0.0042(9) 0.0032(7) 0.0023(8)
C15 0.0167(9) 0.0224(11) 0.0209(10) -0.0013(8) 0.0037(7) -0.0019(8)
C16 0.0218(10) 0.0198(10) 0.0242(11) 0.0009(8) 0.0054(8) 0.0036(8)
C17 0.0330(12) 0.0218(12) 0.0350(13) -0.0017(10) 0.0046(10) 0.0084(9)
C18 0.0328(12) 0.0242(12) 0.0255(11) -0.0024(9) 0.0068(9) 0.0044(9)
C19 0.0295(11) 0.0240(12) 0.0327(12) -0.0024(10) 0.0081(9) -0.0034(9)
C20 0.0170(9) 0.0292(12) 0.0221(11) 0.0030(9) -0.0006(8) 0.0026(8)
C21 0.0331(13) 0.0424(15) 0.0410(15) 0.0005(12) -0.0122(11) 0.0132(11)
C22 0.0183(10) 0.0503(16) 0.0304(13) 0.0032(11) 0.0015(9) -0.0035(10)
C23 0.0285(11) 0.0398(14) 0.0230(12) 0.0048(10) 0.0017(9) -0.0033(10)
C24 0.0209(11) 0.0421(14) 0.0288(12) -0.0028(10) 0.0069(9) -0.0055(9)
C25 0.0347(13) 0.0390(15) 0.0448(15) -0.0172(12) 0.0138(11) -0.0133(11)
C26 0.0304(12) 0.0285(12) 0.0323(13) 0.0031(10) 0.0105(9) 0.0044(9)
C27 0.0436(14) 0.0278(13) 0.0323(13) -0.0031(10) 0.0123(10) -0.0014(10)
N1 0.0164(8) 0.0167(9) 0.0177(9) 0.0027(7) 0.0031(6) 0.0045(7)
N2 0.0194(8) 0.0196(9) 0.0210(9) 0.0039(7) 0.0047(7) 0.0015(7)
O1 0.0144(6) 0.0225(7) 0.0200(7) -0.0021(6) 0.0000(5) 0.0050(5)
O2 0.0133(7) 0.0244(8) 0.0221(8) 0.0066(6) 0.0064(6) 0.0032(6)
O3 0.0224(7) 0.0260(8) 0.0287(8) -0.0018(6) 0.0077(6) -0.0018(6)
In1 0.01293(6) 0.01733(7) 0.01616(7) 0.00221(5) 0.00204(5) 0.00235(5)
I1 0.02197(7) 0.02449(8) 0.03174(8) -0.00504(6) -0.00047(5) -0.00211(5)

loop_
_atom_type_symbol
_atom_type_description
_atom_type_scat_dispersion_real
_atom_type_scat_dispersion_imag
_atom_type_scat_source
C C 0.0033 0.0016 'International Tables Vol C Tables 4.2.6.8 and 6.1.1.4'
H H 0.0000 0.0000 'International Tables Vol C Tables 4.2.6.8 and 6.1.1.4'
N N 0.0061 0.0033 'International Tables Vol C Tables 4.2.6.8 and 6.1.1.4'
O O 0.0106 0.0060 'International Tables Vol C Tables 4.2.6.8 and 6.1.1.4'
In In -0.7276 1.3100 'International Tables Vol C Tables 4.2.6.8 and 6.1.1.4'
I I -0.4742 1.8119 'International Tables Vol C Tables 4.2.6.8 and 6.1.1.4'

loop_
_geom_angle_atom_site_label_1
_geom_angle_atom_site_label_2
_geom_angle_atom_site_label_3
_geom_angle
_geom_angle_site_symmetry_1
_geom_angle_site_symmetry_3
_geom_angle_publ_flag
N2 C1 C2 110.94(15) . . ?
N2 C1 C6 115.02(17) . . ?
C2 C1 C6 110.15(17) . . ?
N2 C1 H1 106.8 . . ?
C2 C1 H1 106.8 . . ?
C6 C1 H1 106.8 . . ?
N1 C2 C1 110.02(15) . . ?
N1 C2 C3 111.48(17) . . ?
C1 C2 C3 111.26(17) . . ?
N1 C2 H2 108.0 . . ?
C1 C2 H2 108.0 . . ?
C3 C2 H2 108.0 . . ?
C4 C3 C2 111.77(19) . . ?
C4 C3 H3A 109.3 . . ?
C2 C3 H3A 109.3 . . ?
C4 C3 H3B 109.3 . . ?
C2 C3 H3B 109.3 . . ?
H3A C3 H3B 107.9 . . ?
C5 C4 C3 110.8(2) . . ?
C5 C4 H4A 109.5 . . ?
C3 C4 H4A 109.5 . . ?
C5 C4 H4B 109.5 . . ?
C3 C4 H4B 109.5 . . ?
H4A C4 H4B 108.1 . . ?
C4 C5 C6 111.2(2) . . ?
C4 C5 H5A 109.4 . . ?
C6 C5 H5A 109.4 . . ?
C4 C5 H5B 109.4 . . ?
C6 C5 H5B 109.4 . . ?
H5A C5 H5B 108.0 . . ?
C5 C6 C1 111.13(19) . . ?
C5 C6 H6A 109.4 . . ?
C1 C6 H6A 109.4 . . ?
C5 C6 H6B 109.4 . . ?
C1 C6 H6B 109.4 . . ?
H6A C6 H6B 108.0 . . ?
N2 C7 H7A 109.5 . . ?
N2 C7 H7B 109.5 . . ?
H7A C7 H7B 109.5 . . ?
N2 C7 H7C 109.5 . . ?
H7A C7 H7C 109.5 . . ?
H7B C7 H7C 109.5 . . ?
N2 C8 H8A 109.5 . . ?
N2 C8 H8B 109.5 . . ?
H8A C8 H8B 109.5 . . ?
N2 C8 H8C 109.5 . . ?
H8A C8 H8C 109.5 . . ?
H8B C8 H8C 109.5 . . ?
N1 C9 C10 113.49(16) . . ?
N1 C9 H9A 108.9 . . ?
C10 C9 H9A 108.9 . . ?
N1 C9 H9B 108.9 . . ?
C10 C9 H9B 108.9 . . ?
H9A C9 H9B 107.7 . . ?
C15 C10 C11 120.55(17) . . ?
C15 C10 C9 119.93(17) . . ?
C11 C10 C9 119.48(17) . . ?
O1 C11 C10 120.76(17) . . ?
O1 C11 C12 120.41(17) . . ?
C10 C11 C12 118.80(17) . . ?
C13 C12 C11 117.51(18) . . ?
C13 C12 C16 121.00(17) . . ?
C11 C12 C16 121.48(17) . . ?
C14 C13 C12 124.58(18) . . ?
C14 C13 H13 117.7 . . ?
C12 C13 H13 117.7 . . ?
C13 C14 C15 116.53(17) . . ?
C13 C14 C20 122.70(18) . . ?
C15 C14 C20 120.77(18) . . ?
C10 C15 C14 121.80(18) . . ?
C10 C15 H15 119.1 . . ?
C14 C15 H15 119.1 . . ?
C17 C16 C19 107.87(17) . . ?
C17 C16 C12 111.86(16) . . ?
C19 C16 C12 110.39(16) . . ?
C17 C16 C18 107.31(17) . . ?
C19 C16 C18 108.38(17) . . ?
C12 C16 C18 110.89(16) . . ?
C16 C17 H17A 109.5 . . ?
C16 C17 H17B 109.5 . . ?
H17A C17 H17B 109.5 . . ?
C16 C17 H17C 109.5 . . ?
H17A C17 H17C 109.5 . . ?
H17B C17 H17C 109.5 . . ?
C16 C18 H18A 109.5 . . ?
C16 C18 H18B 109.5 . . ?
H18A C18 H18B 109.5 . . ?
C16 C18 H18C 109.5 . . ?
H18A C18 H18C 109.5 . . ?
H18B C18 H18C 109.5 . . ?
C16 C19 H19A 109.5 . . ?
C16 C19 H19B 109.5 . . ?
H19A C19 H19B 109.5 . . ?
C16 C19 H19C 109.5 . . ?
H19A C19 H19C 109.5 . . ?
H19B C19 H19C 109.5 . . ?
C21 C20 C22 108.04(18) . . ?
C21 C20 C14 111.93(18) . . ?
C22 C20 C14 110.53(17) . . ?
C21 C20 C23 108.27(19) . . ?
C22 C20 C23 108.76(18) . . ?
C14 C20 C23 109.23(16) . . ?
C20 C21 H21A 109.5 . . ?
C20 C21 H21B 109.5 . . ?
H21A C21 H21B 109.5 . . ?
C20 C21 H21C 109.5 . . ?
H21A C21 H21C 109.5 . . ?
H21B C21 H21C 109.5 . . ?
C20 C22 H22A 109.5 . . ?
C20 C22 H22B 109.5 . . ?
H22A C22 H22B 109.5 . . ?
C20 C22 H22C 109.5 . . ?
H22A C22 H22C 109.5 . . ?
H22B C22 H22C 109.5 . . ?
C20 C23 H23A 109.5 . . ?
C20 C23 H23B 109.5 . . ?
H23A C23 H23B 109.5 . . ?
C20 C23 H23C 109.5 . . ?
H23A C23 H23C 109.5 . . ?
H23B C23 H23C 109.5 . . ?
O3 C24 C25 108.96(18) . . ?
O3 C24 H24A 109.9 . . ?
C25 C24 H24A 109.9 . . ?
O3 C24 H24B 109.9 . . ?
C25 C24 H24B 109.9 . . ?
H24A C24 H24B 108.3 . . ?
C24 C25 H25A 109.5 . . ?
C24 C25 H25B 109.5 . . ?
H25A C25 H25B 109.5 . . ?
C24 C25 H25C 109.5 . . ?
H25A C25 H25C 109.5 . . ?
H25B C25 H25C 109.5 . . ?
O3 C26 C27 109.02(18) . . ?
O3 C26 H26A 109.9 . . ?
C27 C26 H26A 109.9 . . ?
O3 C26 H26B 109.9 . . ?
C27 C26 H26B 109.9 . . ?
H26A C26 H26B 108.3 . . ?
C26 C27 H27A 109.5 . . ?
C26 C27 H27B 109.5 . . ?
H27A C27 H27B 109.5 . . ?
C26 C27 H27C 109.5 . . ?
H27A C27 H27C 109.5 . . ?
H27B C27 H27C 109.5 . . ?
C2 N1 C9 113.72(14) . . ?
C2 N1 In1 114.83(12) . . ?
C9 N1 In1 109.84(11) . . ?
C2 N1 H1N 106.1(14) . . ?
C9 N1 H1N 106.1(14) . . ?
In1 N1 H1N 105.4(14) . . ?
C8 N2 C7 107.79(16) . . ?
C8 N2 C1 113.74(16) . . ?
C7 N2 C1 109.86(15) . . ?
C8 N2 In1 109.66(12) . . ?
C7 N2 In1 110.42(12) . . ?
C1 N2 In1 105.37(11) . . ?
C11 O1 In1 128.41(12) . . ?
In1 O2 In1 105.97(6) . 3_756 ?
In1 O2 H2O 124(2) . . ?
In1 O2 H2O 119(2) 3_756 . ?
C24 O3 C26 111.86(16) . . ?
O1 In1 O2 166.03(5) . . ?
O1 In1 O2 92.58(5) . 3_756 ?
O2 In1 O2 74.03(6) . 3_756 ?
O1 In1 N1 86.51(5) . . ?
O2 In1 N1 89.35(6) . . ?
O2 In1 N1 89.57(6) 3_756 . ?
O1 In1 N2 103.15(5) . . ?
O2 In1 N2 88.65(5) . . ?
O2 In1 N2 157.20(6) 3_756 . ?
N1 In1 N2 75.25(6) . . ?
O1 In1 I1 89.18(4) . . ?
O2 In1 I1 96.35(4) . . ?
O2 In1 I1 97.28(4) 3_756 . ?
N1 In1 I1 172.07(4) . . ?
N2 In1 I1 99.31(4) . . ?

loop_
_geom_bond_atom_site_label_1
_geom_bond_atom_site_label_2
_geom_bond_distance
_geom_bond_site_symmetry_2
_geom_bond_publ_flag
C1 N2 1.500(3) . ?
C1 C2 1.526(3) . ?
C1 C6 1.532(3) . ?
C1 H1 1.0000 . ?
C2 N1 1.484(2) . ?
C2 C3 1.528(3) . ?
C2 H2 1.0000 . ?
C3 C4 1.525(3) . ?
C3 H3A 0.9900 . ?
C3 H3B 0.9900 . ?
C4 C5 1.512(4) . ?
C4 H4A 0.9900 . ?
C4 H4B 0.9900 . ?
C5 C6 1.525(3) . ?
C5 H5A 0.9900 . ?
C5 H5B 0.9900 . ?
C6 H6A 0.9900 . ?
C6 H6B 0.9900 . ?
C7 N2 1.481(2) . ?
C7 H7A 0.9800 . ?
C7 H7B 0.9800 . ?
C7 H7C 0.9800 . ?
C8 N2 1.480(2) . ?
C8 H8A 0.9800 . ?
C8 H8B 0.9800 . ?
C8 H8C 0.9800 . ?
C9 N1 1.488(2) . ?
C9 C10 1.509(3) . ?
C9 H9A 0.9900 . ?
C9 H9B 0.9900 . ?
C10 C15 1.389(3) . ?
C10 C11 1.412(3) . ?
C11 O1 1.331(2) . ?
C11 C12 1.419(3) . ?
C12 C13 1.394(3) . ?
C12 C16 1.536(3) . ?
C13 C14 1.389(3) . ?
C13 H13 0.9500 . ?
C14 C15 1.392(3) . ?
C14 C20 1.532(3) . ?
C15 H15 0.9500 . ?
C16 C17 1.534(3) . ?
C16 C19 1.535(3) . ?
C16 C18 1.539(3) . ?
C17 H17A 0.9800 . ?
C17 H17B 0.9800 . ?
C17 H17C 0.9800 . ?
C18 H18A 0.9800 . ?
C18 H18B 0.9800 . ?
C18 H18C 0.9800 . ?
C19 H19A 0.9800 . ?
C19 H19B 0.9800 . ?
C19 H19C 0.9800 . ?
C20 C21 1.523(3) . ?
C20 C22 1.532(3) . ?
C20 C23 1.534(3) . ?
C21 H21A 0.9800 . ?
C21 H21B 0.9800 . ?
C21 H21C 0.9800 . ?
C22 H22A 0.9800 . ?
C22 H22B 0.9800 . ?
C22 H22C 0.9800 . ?
C23 H23A 0.9800 . ?
C23 H23B 0.9800 . ?
C23 H23C 0.9800 . ?
C24 O3 1.430(2) . ?
C24 C25 1.495(3) . ?
C24 H24A 0.9900 . ?
C24 H24B 0.9900 . ?
C25 H25A 0.9800 . ?
C25 H25B 0.9800 . ?
C25 H25C 0.9800 . ?
C26 O3 1.432(3) . ?
C26 C27 1.500(3) . ?
C26 H26A 0.9900 . ?
C26 H26B 0.9900 . ?
C27 H27A 0.9800 . ?
C27 H27B 0.9800 . ?
C27 H27C 0.9800 . ?
N1 In1 2.2855(16) . ?
N1 H1N 0.85(2) . ?
N2 In1 2.3788(16) . ?
O1 In1 2.0908(12) . ?
O2 In1 2.1402(14) . ?
O2 In1 2.1533(14) 3_756 ?
O2 H2O 0.71(2) . ?
In1 O2 2.1533(14) 3_756 ?
In1 I1 2.8024(2) . ?

loop_
_geom_torsion_atom_site_label_1
_geom_torsion_atom_site_label_2
_geom_torsion_atom_site_label_3
_geom_torsion_atom_site_label_4
_geom_torsion
_geom_torsion_site_symmetry_1
_geom_torsion_site_symmetry_2
_geom_torsion_site_symmetry_3
_geom_torsion_site_symmetry_4
_geom_torsion_publ_flag
N2 C1 C2 N1 -52.1(2) . . . . ?
C6 C1 C2 N1 179.40(17) . . . . ?
N2 C1 C2 C3 -176.14(16) . . . . ?
C6 C1 C2 C3 55.3(2) . . . . ?
N1 C2 C3 C4 -178.41(18) . . . . ?
C1 C2 C3 C4 -55.2(2) . . . . ?
C2 C3 C4 C5 55.1(3) . . . . ?
C3 C4 C5 C6 -56.0(3) . . . . ?
C4 C5 C6 C1 57.3(3) . . . . ?
N2 C1 C6 C5 177.29(18) . . . . ?
C2 C1 C6 C5 -56.5(2) . . . . ?
N1 C9 C10 C15 118.26(19) . . . . ?
N1 C9 C10 C11 -64.1(2) . . . . ?
C15 C10 C11 O1 -176.65(17) . . . . ?
C9 C10 C11 O1 5.7(3) . . . . ?
C15 C10 C11 C12 5.2(3) . . . . ?
C9 C10 C11 C12 -172.43(16) . . . . ?
O1 C11 C12 C13 176.91(17) . . . . ?
C10 C11 C12 C13 -4.9(3) . . . . ?
O1 C11 C12 C16 -2.9(3) . . . . ?
C10 C11 C12 C16 175.24(17) . . . . ?
C11 C12 C13 C14 1.4(3) . . . . ?
C16 C12 C13 C14 -178.82(19) . . . . ?
C12 C13 C14 C15 2.1(3) . . . . ?
C12 C13 C14 C20 -177.75(18) . . . . ?
C11 C10 C15 C14 -1.7(3) . . . . ?
C9 C10 C15 C14 175.90(18) . . . . ?
C13 C14 C15 C10 -1.9(3) . . . . ?
C20 C14 C15 C10 177.93(18) . . . . ?
C13 C12 C16 C17 8.0(3) . . . . ?
C11 C12 C16 C17 -172.15(18) . . . . ?
C13 C12 C16 C19 -112.1(2) . . . . ?
C11 C12 C16 C19 67.7(2) . . . . ?
C13 C12 C16 C18 127.79(19) . . . . ?
C11 C12 C16 C18 -52.4(2) . . . . ?
C13 C14 C20 C21 0.3(3) . . . . ?
C15 C14 C20 C21 -179.5(2) . . . . ?
C13 C14 C20 C22 -120.2(2) . . . . ?
C15 C14 C20 C22 60.0(2) . . . . ?
C13 C14 C20 C23 120.2(2) . . . . ?
C15 C14 C20 C23 -59.6(2) . . . . ?
C1 C2 N1 C9 153.36(16) . . . . ?
C3 C2 N1 C9 -82.7(2) . . . . ?
C1 C2 N1 In1 25.63(19) . . . . ?
C3 C2 N1 In1 149.57(14) . . . . ?
C10 C9 N1 C2 -64.3(2) . . . . ?
C10 C9 N1 In1 65.95(17) . . . . ?
C2 C1 N2 C8 -69.8(2) . . . . ?
C6 C1 N2 C8 56.0(2) . . . . ?
C2 C1 N2 C7 169.28(16) . . . . ?
C6 C1 N2 C7 -64.9(2) . . . . ?
C2 C1 N2 In1 50.33(16) . . . . ?
C6 C1 N2 In1 176.17(14) . . . . ?
C10 C11 O1 In1 39.4(2) . . . . ?
C12 C11 O1 In1 -142.51(15) . . . . ?
C25 C24 O3 C26 171.26(18) . . . . ?
C27 C26 O3 C24 -169.45(18) . . . . ?
C11 O1 In1 O2 -98.9(2) . . . . ?
C11 O1 In1 O2 -115.26(15) . . . 3_756 ?
C11 O1 In1 N1 -25.85(15) . . . . ?
C11 O1 In1 N2 48.11(16) . . . . ?
C11 O1 In1 I1 147.48(15) . . . . ?
In1 O2 In1 O1 -17.0(2) 3_756 . . . ?
In1 O2 In1 O2 0.0 3_756 . . 3_756 ?
In1 O2 In1 N1 -89.74(7) 3_756 . . . ?
In1 O2 In1 N2 -165.00(7) 3_756 . . . ?
In1 O2 In1 I1 95.79(5) 3_756 . . . ?
C2 N1 In1 O1 105.34(13) . . . . ?
C9 N1 In1 O1 -24.32(12) . . . . ?
C2 N1 In1 O2 -88.01(13) . . . . ?
C9 N1 In1 O2 142.33(12) . . . . ?
C2 N1 In1 O2 -162.04(13) . . . 3_756 ?
C9 N1 In1 O2 68.29(12) . . . 3_756 ?
C2 N1 In1 N2 0.76(12) . . . . ?
C9 N1 In1 N2 -128.90(13) . . . . ?
C2 N1 In1 I1 48.1(4) . . . . ?
C9 N1 In1 I1 -81.5(3) . . . . ?
C8 N2 In1 O1 13.25(14) . . . . ?
C7 N2 In1 O1 131.88(13) . . . . ?
C1 N2 In1 O1 -109.54(11) . . . . ?
C8 N2 In1 O2 -174.31(13) . . . . ?
C7 N2 In1 O2 -55.68(13) . . . . ?
C1 N2 In1 O2 62.90(11) . . . . ?
C8 N2 In1 O2 145.73(15) . . . 3_756 ?
C7 N2 In1 O2 -95.64(18) . . . 3_756 ?
C1 N2 In1 O2 22.9(2) . . . 3_756 ?
C8 N2 In1 N1 96.00(13) . . . . ?
C7 N2 In1 N1 -145.37(14) . . . . ?
C1 N2 In1 N1 -26.79(11) . . . . ?
C8 N2 In1 I1 -78.09(13) . . . . ?
C7 N2 In1 I1 40.54(13) . . . . ?
C1 N2 In1 I1 159.12(10) . . . . ?
